data_4513166
loop_
_publ_author_name
'Lee, Sun Hye'
'Bae, Jae Ho'
'Park, Yeojin'
'Adhikari, Bishal Raj'
'Mao, Chen'
'Kim, Daeyoung'
'Kim, Kyung Im'
'Kang, Sung Kwon'
'Lee, Eun Hee'

_publ_section_title
;
 Sulfonic Acid Salts of Donepezil and Stabilization of Amorphous Donepezil
 via Formation of Amorphous Salts
;
_journal_issue 7
_journal_name_full 'Crystal Growth &amp; Design'
_journal_page_first 3123
_journal_paper_doi 10.1021/acs.cgd.5b00074
_journal_volume 15
_journal_year 2015
_chemical_formula_moiety 'C24 H30 N O3, C6 H5 O3 S'
_chemical_formula_sum 'C30 H35 N O6 S'
_chemical_formula_weight 537.65
_chemical_name_systematic
;
 ?
;
_space_group_crystal_system monoclinic
_space_group_IT_number 14
_space_group_name_Hall '-P 2yn'
_space_group_name_H-M_alt 'P 1 21/n 1'
_symmetry_space_group_name_Hall '-P 2yn'
_symmetry_space_group_name_H-M 'P 1 21/n 1'
_atom_sites_solution_hydrogens mixed
_audit_creation_method SHELXL-2013
_cell_angle_alpha 90
_cell_angle_beta 90.638(7)
_cell_angle_gamma 90
_cell_formula_units_Z 4
_cell_length_a 8.2183(8)
_cell_length_b 12.4764(12)
_cell_length_c 27.310(3)
_cell_measurement_reflns_used 1061
_cell_measurement_temperature 296(2)
_cell_measurement_theta_max 14.65
_cell_measurement_theta_min 2.21
_cell_volume 2800.1(5)
_computing_cell_refinement 'SAINT (Bruker, 2002)'
_computing_data_collection 'SMART (Bruker, 2002)'
_computing_data_reduction SAINT
_computing_molecular_graphics 'Ortep-3 for Windows (Farrugia, 2012)'
_computing_publication_material 'WinGX publication routines (Farrugia, 2012)'
_computing_structure_refinement 'SHELXL-2013 (Sheldrick, 2008)'
_computing_structure_solution 'SHELXS-2013 (Sheldrick, 2008)'
_diffrn_ambient_temperature 296(2)
_diffrn_measured_fraction_theta_full 0.980
_diffrn_measured_fraction_theta_max 1.000
_diffrn_measurement_device_type 'Bruker SMART CCD area-detector'
_diffrn_measurement_method '\f and \w scans'
_diffrn_radiation_type MoK\a
_diffrn_radiation_wavelength 0.71073
_diffrn_reflns_av_R_equivalents 0.1551
_diffrn_reflns_av_unetI/netI 0.1298
_diffrn_reflns_laue_measured_fraction_full 0.980
_diffrn_reflns_laue_measured_fraction_max 1.000
_diffrn_reflns_limit_h_max 9
_diffrn_reflns_limit_h_min -9
_diffrn_reflns_limit_k_max 14
_diffrn_reflns_limit_k_min -14
_diffrn_reflns_limit_l_max 32
_diffrn_reflns_limit_l_min -32
_diffrn_reflns_number 24899
_diffrn_reflns_point_group_measured_fraction_full 0.980
_diffrn_reflns_point_group_measured_fraction_max 1.000
_diffrn_reflns_theta_full 25.242
_diffrn_reflns_theta_max 25.049
_diffrn_reflns_theta_min 1.491
_diffrn_source 'fine-focus sealed tube'
_exptl_absorpt_coefficient_mu 0.159
_exptl_absorpt_correction_type none
_exptl_crystal_colour colourless
_exptl_crystal_density_diffrn 1.275
_exptl_crystal_description niddle
_exptl_crystal_F_000 1144
_exptl_crystal_size_max 0.26
_exptl_crystal_size_mid 0.15
_exptl_crystal_size_min 0.07
_refine_diff_density_max 0.333
_refine_diff_density_min -0.259
_refine_diff_density_rms 0.081
_refine_ls_extinction_coef 0.0101(14)
_refine_ls_extinction_expression Fc^*^=kFc[1+0.001xFc^2^\l^3^/sin(2\q)]^-1/4^
_refine_ls_extinction_method SHELXL
_refine_ls_goodness_of_fit_ref 0.973
_refine_ls_hydrogen_treatment mixed
_refine_ls_matrix_type full
_refine_ls_number_parameters 347
_refine_ls_number_reflns 4956
_refine_ls_number_restraints 0
_refine_ls_restrained_S_all 0.973
_refine_ls_R_factor_all 0.1973
_refine_ls_R_factor_gt 0.0746
_refine_ls_shift/su_max 0.000
_refine_ls_shift/su_mean 0.000
_refine_ls_structure_factor_coef Fsqd
_refine_ls_weighting_details 'w=1/[\s^2^(Fo^2^)+(0.0967P)^2^] where P=(Fo^2^+2Fc^2^)/3'
_refine_ls_weighting_scheme calc
_refine_ls_wR_factor_gt 0.1693
_refine_ls_wR_factor_ref 0.2254
_reflns_Friedel_coverage 0.000
_reflns_number_gt 1964
_reflns_number_total 4956
_reflns_threshold_expression 'I > 2\s(I)'
_cod_data_source_file cg5b00074_si_002.cif
_cod_data_source_block shelx
_cod_depositor_comments 'Adding full bibliography for 4513165--4513167.cif.'
_cod_original_cell_volume 2800.0(5)
_cod_database_code 4513166
_shelx_space_group_comment
;
The symmetry employed for this shelxl refinement is uniquely defined
by the following loop, which should always be used as a source of
symmetry information in preference to the above space-group names.
They are only intended as comments.
;
_shelxl_version_number 2013-4

loop_
_space_group_symop_operation_xyz
'x, y, z'
'-x+1/2, y+1/2, -z+1/2'
'-x, -y, -z'
'x-1/2, -y-1/2, z-1/2'

loop_
_atom_site_label
_atom_site_type_symbol
_atom_site_fract_x
_atom_site_fract_y
_atom_site_fract_z
_atom_site_U_iso_or_equiv
_atom_site_adp_type
_atom_site_occupancy
_atom_site_site_symmetry_order
_atom_site_calc_flag
_atom_site_refinement_flags_posn
_atom_site_refinement_flags_adp
S1 S 0.61241(17) 0.20003(12) 0.27587(6) 0.0677(5) Uani 1 1 d . .
O2 O 0.5106(4) 0.1182(3) 0.29807(15) 0.0838(13) Uani 1 1 d . .
O3 O 0.7625(4) 0.2207(3) 0.30265(14) 0.0802(12) Uani 1 1 d . .
O4 O 0.5198(4) 0.2978(3) 0.26554(14) 0.0741(11) Uani 1 1 d . .
C5 C 0.6710(6) 0.1493(4) 0.2184(2) 0.0559(14) Uani 1 1 d . .
C6 C 0.7430(7) 0.0470(5) 0.2155(3) 0.0718(17) Uani 1 1 d . .
H6 H 0.7564 0.0054 0.2435 0.086 Uiso 1 1 calc R U
C7 C 0.7932(8) 0.0093(5) 0.1710(3) 0.0844(19) Uani 1 1 d . .
H7 H 0.8405 -0.0582 0.1690 0.101 Uiso 1 1 calc R U
C8 C 0.7752(8) 0.0689(7) 0.1297(3) 0.095(2) Uani 1 1 d . .
H8 H 0.8107 0.0424 0.0999 0.114 Uiso 1 1 calc R U
C9 C 0.7037(8) 0.1696(6) 0.1321(3) 0.087(2) Uani 1 1 d . .
H9 H 0.6907 0.2102 0.1038 0.105 Uiso 1 1 calc R U
C10 C 0.6516(6) 0.2097(5) 0.1764(3) 0.0742(17) Uani 1 1 d . .
H10 H 0.6038 0.2771 0.1780 0.089 Uiso 1 1 calc R U
N11 N 0.1899(5) 0.2551(3) 0.27894(16) 0.0533(11) Uani 1 1 d . .
H11 H 0.307(6) 0.261(4) 0.2770(16) 0.064 Uiso 1 1 d . U
C12 C 0.1154(6) 0.3522(4) 0.25667(17) 0.0562(14) Uani 1 1 d . .
H12A H 0.1499 0.4149 0.2750 0.067 Uiso 1 1 calc R U
H12B H -0.0021 0.3471 0.2587 0.067 Uiso 1 1 calc R U
C13 C 0.1630(6) 0.3654(4) 0.20346(17) 0.0565(14) Uani 1 1 d . .
H13A H 0.1081 0.4277 0.1899 0.068 Uiso 1 1 calc R U
H13B H 0.2793 0.3779 0.2017 0.068 Uiso 1 1 calc R U
C14 C 0.1196(6) 0.2681(4) 0.17313(19) 0.0581(14) Uani 1 1 d . .
H14 H 0.0008 0.2616 0.1730 0.070 Uiso 1 1 calc R U
C15 C 0.1884(6) 0.1678(4) 0.1973(2) 0.0634(15) Uani 1 1 d . .
H15A H 0.1490 0.1054 0.1797 0.076 Uiso 1 1 calc R U
H15B H 0.3061 0.1689 0.1948 0.076 Uiso 1 1 calc R U
C16 C 0.1440(6) 0.1570(4) 0.2500(2) 0.0632(15) Uani 1 1 d . .
H16A H 0.1991 0.0951 0.2639 0.076 Uiso 1 1 calc R U
H16B H 0.0277 0.1451 0.2524 0.076 Uiso 1 1 calc R U
C17 C 0.1479(6) 0.2397(4) 0.33225(19) 0.0628(16) Uani 1 1 d . .
H17A H 0.0304 0.2363 0.3349 0.075 Uiso 1 1 calc R U
H17B H 0.1911 0.1711 0.3430 0.075 Uiso 1 1 calc R U
C18 C 0.2103(7) 0.3252(4) 0.3664(2) 0.0612(15) Uani 1 1 d . .
C19 C 0.3588(7) 0.3141(5) 0.3889(2) 0.0726(17) Uani 1 1 d . .
H19 H 0.4246 0.2559 0.3812 0.087 Uiso 1 1 calc R U
C20 C 0.4119(9) 0.3884(6) 0.4230(3) 0.093(2) Uani 1 1 d . .
H20 H 0.5106 0.3784 0.4394 0.112 Uiso 1 1 calc R U
C21 C 0.3189(12) 0.4765(6) 0.4326(3) 0.105(3) Uani 1 1 d . .
H21 H 0.3560 0.5279 0.4547 0.126 Uiso 1 1 calc R U
C22 C 0.1702(12) 0.4894(6) 0.4095(3) 0.107(3) Uani 1 1 d . .
H22 H 0.1062 0.5490 0.4162 0.128 Uiso 1 1 calc R U
C23 C 0.1176(8) 0.4139(5) 0.3768(2) 0.0779(18) Uani 1 1 d . .
H23 H 0.0173 0.4227 0.3612 0.093 Uiso 1 1 calc R U
C24 C 0.1736(7) 0.2723(4) 0.1200(2) 0.0717(17) Uani 1 1 d . .
H24A H 0.2913 0.2777 0.1197 0.086 Uiso 1 1 calc R U
H24B H 0.1448 0.2047 0.1046 0.086 Uiso 1 1 calc R U
C25 C 0.1044(7) 0.3624(4) 0.08853(19) 0.0673(16) Uani 1 1 d . .
H25 H -0.0120 0.3686 0.0954 0.081 Uiso 1 1 calc R U
C26 C 0.1822(7) 0.4732(4) 0.09582(19) 0.0682(16) Uani 1 1 d . .
H26A H 0.1048 0.5232 0.1096 0.082 Uiso 1 1 calc R U
H26B H 0.2765 0.4687 0.1174 0.082 Uiso 1 1 calc R U
C27 C 0.2304(7) 0.5071(5) 0.04543(19) 0.0609(15) Uani 1 1 d . .
C28 C 0.3126(7) 0.6004(4) 0.03273(19) 0.0655(16) Uani 1 1 d . .
H28 H 0.3378 0.6516 0.0564 0.079 Uiso 1 1 calc R U
C29 C 0.3562(7) 0.6160(5) -0.0152(2) 0.0640(15) Uani 1 1 d . .
C30 C 0.3189(7) 0.5387(5) -0.0516(2) 0.0691(16) Uani 1 1 d . .
C31 C 0.2392(7) 0.4477(5) -0.0384(2) 0.0720(17) Uani 1 1 d . .
H31 H 0.2127 0.3966 -0.0620 0.086 Uiso 1 1 calc R U
C32 C 0.1972(7) 0.4311(4) 0.0106(2) 0.0648(15) Uani 1 1 d . .
C33 C 0.1231(8) 0.3388(5) 0.0339(2) 0.0786(18) Uani 1 1 d . .
O34 O 0.4384(6) 0.7028(3) -0.03228(13) 0.0858(13) Uani 1 1 d . .
C35 C 0.4793(10) 0.7855(5) 0.0025(2) 0.110(3) Uani 1 1 d . .
H35A H 0.5370 0.8419 -0.0138 0.166 Uiso 1 1 calc R U
H35B H 0.5468 0.7560 0.0280 0.166 Uiso 1 1 calc R U
H35C H 0.3815 0.8137 0.0163 0.166 Uiso 1 1 calc R U
O36 O 0.3683(5) 0.5639(3) -0.09761(14) 0.0836(12) Uani 1 1 d . .
C37 C 0.3345(9) 0.4878(5) -0.1353(2) 0.102(2) Uani 1 1 d . .
H37A H 0.3746 0.5143 -0.1659 0.153 Uiso 1 1 calc R U
H37B H 0.2192 0.4767 -0.1379 0.153 Uiso 1 1 calc R U
H37C H 0.3871 0.4212 -0.1275 0.153 Uiso 1 1 calc R U
O38 O 0.0881(6) 0.2540(4) 0.01457(16) 0.1168(18) Uani 1 1 d . .

loop_
_atom_site_aniso_label
_atom_site_aniso_U_11
_atom_site_aniso_U_22
_atom_site_aniso_U_33
_atom_site_aniso_U_23
_atom_site_aniso_U_13
_atom_site_aniso_U_12
S1 0.0390(8) 0.0687(11) 0.0955(12) 0.0076(9) -0.0044(8) -0.0046(8)
O2 0.056(2) 0.076(3) 0.120(3) 0.014(2) 0.020(2) -0.014(2)
O3 0.036(2) 0.100(3) 0.104(3) -0.005(2) -0.013(2) -0.002(2)
O4 0.049(2) 0.057(2) 0.116(3) 0.002(2) -0.005(2) 0.009(2)
C5 0.036(3) 0.053(4) 0.078(4) 0.009(3) -0.009(3) -0.007(3)
C6 0.054(4) 0.065(4) 0.096(5) 0.002(4) -0.017(3) 0.001(3)
C7 0.079(5) 0.071(5) 0.102(6) -0.002(4) -0.019(4) 0.000(4)
C8 0.071(5) 0.114(6) 0.099(6) -0.013(5) 0.000(4) 0.000(5)
C9 0.069(4) 0.089(6) 0.104(6) 0.023(4) -0.007(4) 0.000(4)
C10 0.049(4) 0.064(4) 0.110(5) 0.013(4) 0.001(4) 0.001(3)
N11 0.034(2) 0.048(3) 0.077(3) 0.004(2) -0.002(2) 0.003(2)
C12 0.054(3) 0.050(4) 0.064(4) 0.010(3) -0.004(3) 0.011(3)
C13 0.053(3) 0.056(4) 0.060(3) -0.001(3) 0.008(3) 0.000(3)
C14 0.048(3) 0.054(4) 0.072(4) -0.002(3) -0.003(3) -0.003(3)
C15 0.057(3) 0.049(3) 0.085(4) -0.006(3) -0.004(3) -0.004(3)
C16 0.052(3) 0.053(4) 0.084(4) 0.001(3) 0.001(3) -0.004(3)
C17 0.046(3) 0.068(4) 0.074(4) 0.024(3) 0.003(3) -0.005(3)
C18 0.059(4) 0.056(4) 0.068(4) 0.018(3) -0.003(3) -0.003(3)
C19 0.065(4) 0.071(4) 0.081(4) 0.012(4) -0.004(3) -0.002(3)
C20 0.099(6) 0.086(6) 0.093(5) 0.021(4) -0.023(4) -0.017(5)
C21 0.161(8) 0.082(6) 0.072(5) 0.003(4) 0.000(5) -0.020(6)
C22 0.159(8) 0.090(6) 0.071(5) 0.009(4) 0.007(5) 0.034(6)
C23 0.086(5) 0.084(5) 0.064(4) 0.011(4) 0.003(4) 0.021(4)
C24 0.067(4) 0.067(4) 0.082(4) -0.012(3) -0.002(3) 0.006(3)
C25 0.067(4) 0.064(4) 0.071(4) -0.007(3) -0.006(3) -0.004(3)
C26 0.081(4) 0.058(4) 0.066(4) -0.006(3) 0.002(3) -0.005(3)
C27 0.066(4) 0.061(4) 0.055(4) -0.004(3) -0.004(3) 0.006(3)
C28 0.086(4) 0.061(4) 0.049(4) -0.004(3) -0.004(3) 0.005(3)
C29 0.080(4) 0.051(4) 0.060(4) -0.002(3) -0.006(3) 0.007(3)
C30 0.079(4) 0.072(4) 0.056(4) -0.007(3) -0.003(3) 0.016(4)
C31 0.081(4) 0.081(5) 0.054(4) -0.023(3) -0.013(3) 0.010(4)
C32 0.071(4) 0.060(4) 0.063(4) -0.014(3) -0.011(3) 0.009(3)
C33 0.093(5) 0.065(4) 0.077(5) -0.012(4) -0.014(4) -0.010(4)
O34 0.135(4) 0.064(3) 0.058(2) -0.005(2) 0.009(2) -0.003(3)
C35 0.182(8) 0.064(4) 0.085(5) -0.007(4) 0.022(5) -0.032(5)
O36 0.111(3) 0.085(3) 0.055(3) -0.007(2) 0.004(2) 0.009(3)
C37 0.134(6) 0.111(6) 0.061(4) -0.037(4) -0.003(4) 0.017(5)
O38 0.167(5) 0.096(4) 0.087(3) -0.023(3) -0.013(3) -0.043(3)

loop_
_atom_type_symbol
_atom_type_description
_atom_type_scat_dispersion_real
_atom_type_scat_dispersion_imag
_atom_type_scat_source
C C 0.0033 0.0016 'International Tables Vol C Tables 4.2.6.8 and 6.1.1.4'
H H 0.0000 0.0000 'International Tables Vol C Tables 4.2.6.8 and 6.1.1.4'
N N 0.0061 0.0033 'International Tables Vol C Tables 4.2.6.8 and 6.1.1.4'
O O 0.0106 0.0060 'International Tables Vol C Tables 4.2.6.8 and 6.1.1.4'
S S 0.1246 0.1234 'International Tables Vol C Tables 4.2.6.8 and 6.1.1.4'

loop_
_geom_angle_atom_site_label_1
_geom_angle_atom_site_label_2
_geom_angle_atom_site_label_3
_geom_angle
O3 S1 O2 113.8(2)
O3 S1 O4 112.7(2)
O2 S1 O4 111.4(2)
O3 S1 C5 105.9(2)
O2 S1 C5 106.4(2)
O4 S1 C5 105.9(3)
C10 C5 C6 119.6(6)
C10 C5 S1 120.9(5)
C6 C5 S1 119.5(5)
C7 C6 C5 119.3(6)
C7 C6 H6 120.3
C5 C6 H6 120.3
C8 C7 C6 121.1(7)
C8 C7 H7 119.4
C6 C7 H7 119.4
C7 C8 C9 120.0(7)
C7 C8 H8 120.0
C9 C8 H8 120.0
C10 C9 C8 120.2(6)
C10 C9 H9 119.9
C8 C9 H9 119.9
C5 C10 C9 119.8(6)
C5 C10 H10 120.1
C9 C10 H10 120.1
C12 N11 C16 110.5(4)
C12 N11 C17 113.6(4)
C16 N11 C17 110.1(4)
C12 N11 H11 108(3)
C16 N11 H11 106(3)
C17 N11 H11 107(3)
N11 C12 C13 111.8(4)
N11 C12 H12A 109.3
C13 C12 H12A 109.3
N11 C12 H12B 109.3
C13 C12 H12B 109.3
H12A C12 H12B 107.9
C14 C13 C12 112.1(4)
C14 C13 H13A 109.2
C12 C13 H13A 109.2
C14 C13 H13B 109.2
C12 C13 H13B 109.2
H13A C13 H13B 107.9
C13 C14 C15 109.8(4)
C13 C14 C24 115.2(4)
C15 C14 C24 109.3(4)
C13 C14 H14 107.4
C15 C14 H14 107.4
C24 C14 H14 107.4
C16 C15 C14 113.5(4)
C16 C15 H15A 108.9
C14 C15 H15A 108.9
C16 C15 H15B 108.9
C14 C15 H15B 108.9
H15A C15 H15B 107.7
C15 C16 N11 111.7(4)
C15 C16 H16A 109.3
N11 C16 H16A 109.3
C15 C16 H16B 109.3
N11 C16 H16B 109.3
H16A C16 H16B 107.9
C18 C17 N11 115.2(4)
C18 C17 H17A 108.5
N11 C17 H17A 108.5
C18 C17 H17B 108.5
N11 C17 H17B 108.5
H17A C17 H17B 107.5
C19 C18 C23 118.9(6)
C19 C18 C17 120.2(5)
C23 C18 C17 120.9(6)
C18 C19 C20 120.6(6)
C18 C19 H19 119.7
C20 C19 H19 119.7
C21 C20 C19 119.7(7)
C21 C20 H20 120.1
C19 C20 H20 120.1
C20 C21 C22 120.1(7)
C20 C21 H21 119.9
C22 C21 H21 119.9
C23 C22 C21 119.4(7)
C23 C22 H22 120.3
C21 C22 H22 120.3
C22 C23 C18 121.2(7)
C22 C23 H23 119.4
C18 C23 H23 119.4
C25 C24 C14 116.9(5)
C25 C24 H24A 108.1
C14 C24 H24A 108.1
C25 C24 H24B 108.1
C14 C24 H24B 108.1
H24A C24 H24B 107.3
C24 C25 C33 111.6(5)
C24 C25 C26 116.1(5)
C33 C25 C26 104.7(5)
C24 C25 H25 108.1
C33 C25 H25 108.1
C26 C25 H25 108.1
C27 C26 C25 104.5(4)
C27 C26 H26A 110.9
C25 C26 H26A 110.9
C27 C26 H26B 110.9
C25 C26 H26B 110.9
H26A C26 H26B 108.9
C32 C27 C28 120.0(5)
C32 C27 C26 113.0(5)
C28 C27 C26 126.9(5)
C29 C28 C27 119.2(5)
C29 C28 H28 120.4
C27 C28 H28 120.4
O34 C29 C28 125.0(5)
O34 C29 C30 114.0(5)
C28 C29 C30 121.0(6)
C31 C30 O36 125.8(5)
C31 C30 C29 119.0(6)
O36 C30 C29 115.2(6)
C30 C31 C32 120.0(5)
C30 C31 H31 120.0
C32 C31 H31 120.0
C27 C32 C31 120.8(6)
C27 C32 C33 109.0(5)
C31 C32 C33 130.1(5)
O38 C33 C32 126.7(6)
O38 C33 C25 124.4(6)
C32 C33 C25 108.8(5)
C29 O34 C35 117.3(4)
O34 C35 H35A 109.5
O34 C35 H35B 109.5
H35A C35 H35B 109.5
O34 C35 H35C 109.5
H35A C35 H35C 109.5
H35B C35 H35C 109.5
C30 O36 C37 117.1(5)
O36 C37 H37A 109.5
O36 C37 H37B 109.5
H37A C37 H37B 109.5
O36 C37 H37C 109.5
H37A C37 H37C 109.5
H37B C37 H37C 109.5

loop_
_geom_bond_atom_site_label_1
_geom_bond_atom_site_label_2
_geom_bond_distance
S1 O3 1.450(4)
S1 O2 1.457(4)
S1 O4 1.464(4)
S1 C5 1.765(6)
C5 C10 1.378(7)
C5 C6 1.410(7)
C6 C7 1.371(8)
C6 H6 0.9300
C7 C8 1.356(8)
C7 H7 0.9300
C8 C9 1.389(8)
C8 H8 0.9300
C9 C10 1.382(8)
C9 H9 0.9300
C10 H10 0.9300
N11 C12 1.484(6)
N11 C16 1.503(6)
N11 C17 1.513(6)
N11 H11 0.96(5)
C12 C13 1.518(6)
C12 H12A 0.9700
C12 H12B 0.9700
C13 C14 1.510(6)
C13 H13A 0.9700
C13 H13B 0.9700
C14 C15 1.522(7)
C14 C24 1.523(7)
C14 H14 0.9800
C15 C16 1.495(7)
C15 H15A 0.9700
C15 H15B 0.9700
C16 H16A 0.9700
C16 H16B 0.9700
C17 C18 1.504(7)
C17 H17A 0.9700
C17 H17B 0.9700
C18 C19 1.368(7)
C18 C23 1.375(7)
C19 C20 1.381(8)
C19 H19 0.9300
C20 C21 1.366(9)
C20 H20 0.9300
C21 C22 1.379(10)
C21 H21 0.9300
C22 C23 1.365(9)
C22 H22 0.9300
C23 H23 0.9300
C24 C25 1.521(7)
C24 H24A 0.9700
C24 H24B 0.9700
C25 C33 1.531(8)
C25 C26 1.535(7)
C25 H25 0.9800
C26 C27 1.498(7)
C26 H26A 0.9700
C26 H26B 0.9700
C27 C32 1.369(7)
C27 C28 1.391(7)
C28 C29 1.376(7)
C28 H28 0.9300
C29 O34 1.361(6)
C29 C30 1.415(7)
C30 C31 1.361(8)
C30 O36 1.361(6)
C31 C32 1.401(7)
C31 H31 0.9300
C32 C33 1.454(8)
C33 O38 1.215(6)
O34 C35 1.438(7)
C35 H35A 0.9600
C35 H35B 0.9600
C35 H35C 0.9600
O36 C37 1.424(6)
C37 H37A 0.9600
C37 H37B 0.9600
C37 H37C 0.9600

loop_
_geom_hbond_atom_site_label_D
_geom_hbond_atom_site_label_H
_geom_hbond_atom_site_label_A
_geom_hbond_distance_DH
_geom_hbond_distance_HA
_geom_hbond_distance_DA
_geom_hbond_angle_DHA
N11 H11 O2 0.96(5) 2.51(5) 3.179(6) 126(3)
N11 H11 O4 0.96(5) 1.84(5) 2.791(5) 168(4)
